data_1553273
loop_
_publ_author_name
'Ohui, Kateryna'
'Afanasenko, Eleonora'
'Bacher, Felix'
'Ting, Rachel Lim Xue'
'Zafar, Ayesha'
'Blanco-Cabra, N\'uria'
'Torrents, Eduard'
'D\"om\"ot\"or, Orsolya'
'May, N\'ora V'
'Darvasiova, Denisa'
'Enyedy, \'Eva A'
'Popovi\'c-Bijeli\'c, Ana'
'Reynisson, J\'ohannes'
'Rapta, Peter'
'Babak, Maria V.'
'Pastorin, Giorgia'
'Arion, Vladimir B.'

_publ_section_title
;
 New Water-Soluble Copper(II) Complexes with Morpholine-Thiosemicarbazone
 Hybrids: Insights into the Anticancer and Antibacterial Mode of Action.
;
_journal_issue 2
_journal_name_full 'Journal of medicinal chemistry'
_journal_page_first 512
_journal_page_last 530
_journal_paper_doi 10.1021/acs.jmedchem.8b01031
_journal_volume 62
_journal_year 2019
_chemical_formula_moiety '3(C16 H22 Cl Cu N5 O S), 0.75(C H4 O)'
_chemical_formula_sum 'C48.75 H69 Cl3 Cu3 N15 O3.75 S3'
_chemical_formula_weight 1318.34
_space_group_crystal_system monoclinic
_space_group_IT_number 14
_space_group_name_Hall '-P 2yn'
_space_group_name_H-M_alt 'P 1 21/n 1'
_atom_sites_solution_hydrogens geom
_audit_creation_method SHELXL-2014
_cell_angle_alpha 90
_cell_angle_beta 100.971(6)
_cell_angle_gamma 90
_cell_formula_units_Z 4
_cell_length_a 24.702(4)
_cell_length_b 9.1959(14)
_cell_length_c 25.064(5)
_cell_measurement_reflns_used 9526
_cell_measurement_temperature 100(2)
_cell_measurement_theta_max 25.391
_cell_measurement_theta_min 2.466
_cell_volume 5589.4(17)
_computing_cell_refinement 'Bruker SAINT'
_computing_data_collection 'Bruker APEX2'
_computing_data_reduction 'Bruker SAINT'
_computing_molecular_graphics 'Bruker SHELXTL'
_computing_publication_material 'Bruker SHELXTL'
_computing_structure_refinement 'SHELXL-2014 (Sheldrick, 2014)'
_computing_structure_solution 'SHELXS-2014 (Sheldrick, 2014)'
_diffrn_ambient_temperature 100(2)
_diffrn_measured_fraction_theta_full 0.992
_diffrn_measured_fraction_theta_max 0.969
_diffrn_measurement_device_type 'Bruker APEX-CCD'
_diffrn_measurement_method '\f and \w scans'
_diffrn_radiation_type MoK\a
_diffrn_radiation_wavelength 0.71073
_diffrn_reflns_av_R_equivalents 0.0976
_diffrn_reflns_av_unetI/netI 0.0991
_diffrn_reflns_Laue_measured_fraction_full 0.992
_diffrn_reflns_Laue_measured_fraction_max 0.969
_diffrn_reflns_limit_h_max 29
_diffrn_reflns_limit_h_min -23
_diffrn_reflns_limit_k_max 7
_diffrn_reflns_limit_k_min -11
_diffrn_reflns_limit_l_max 30
_diffrn_reflns_limit_l_min -30
_diffrn_reflns_number 44778
_diffrn_reflns_point_group_measured_fraction_full 0.992
_diffrn_reflns_point_group_measured_fraction_max 0.969
_diffrn_reflns_theta_full 25.242
_diffrn_reflns_theta_max 25.675
_diffrn_reflns_theta_min 2.122
_exptl_absorpt_coefficient_mu 1.445
_exptl_absorpt_correction_T_max 0.9857
_exptl_absorpt_correction_T_min 0.7610
_exptl_absorpt_correction_type multi-scan
_exptl_absorpt_process_details SADABS
_exptl_crystal_colour grayish-green
_exptl_crystal_density_diffrn 1.567
_exptl_crystal_description plate
_exptl_crystal_F_000 2730
_exptl_crystal_size_max 0.200
_exptl_crystal_size_mid 0.170
_exptl_crystal_size_min 0.010
_refine_diff_density_max 0.934
_refine_diff_density_min -0.941
_refine_diff_density_rms 0.139
_refine_ls_extinction_method none
_refine_ls_goodness_of_fit_ref 1.062
_refine_ls_hydrogen_treatment constr
_refine_ls_matrix_type full
_refine_ls_number_parameters 752
_refine_ls_number_reflns 10290
_refine_ls_number_restraints 43
_refine_ls_restrained_S_all 1.062
_refine_ls_R_factor_all 0.1183
_refine_ls_R_factor_gt 0.0572
_refine_ls_shift/su_max 0.000
_refine_ls_shift/su_mean 0.000
_refine_ls_structure_factor_coef Fsqd
_refine_ls_weighting_details 'w=1/[\s^2^(Fo^2^)+(0.0660P)^2^+20.6044P] where P=(Fo^2^+2Fc^2^)/3'
_refine_ls_weighting_scheme calc
_refine_ls_wR_factor_gt 0.1310
_refine_ls_wR_factor_ref 0.1693
_reflns_Friedel_coverage 0.000
_reflns_number_gt 6371
_reflns_number_total 10290
_reflns_threshold_expression 'I > 2\s(I)'
_cod_data_source_file jm8b01031_si_020.cif
_cod_data_source_block elaf017
_cod_original_cell_volume 5589.5(17)
_cod_original_sg_symbol_H-M 'P 21/n'
_cod_database_code 1553273
_shelx_space_group_comment
;
The symmetry employed for this shelxl refinement is uniquely defined
by the following loop, which should always be used as a source of
symmetry information in preference to the above space-group names.
They are only intended as comments.
;
_shelx_estimated_absorpt_t_min 0.761
_shelx_estimated_absorpt_t_max 0.986
_shelxl_version_number 2014-3

loop_
_space_group_symop_operation_xyz
'x, y, z'
'-x+1/2, y+1/2, -z+1/2'
'-x, -y, -z'
'x-1/2, -y-1/2, z-1/2'

loop_
_atom_site_label
_atom_site_type_symbol
_atom_site_fract_x
_atom_site_fract_y
_atom_site_fract_z
_atom_site_U_iso_or_equiv
_atom_site_adp_type
_atom_site_occupancy
_atom_site_site_symmetry_order
_atom_site_calc_flag
_atom_site_refinement_flags_posn
_atom_site_refinement_flags_adp
_atom_site_refinement_flags_occupancy
_atom_site_disorder_assembly
_atom_site_disorder_group
Cu1A Cu 0.55400(3) 0.57578(7) 0.08766(3) 0.02029(19) Uani 1 1 d . . . . .
Cl1A Cl 0.63470(6) 0.67798(15) 0.11958(6) 0.0290(4) Uani 1 1 d . . . . .
S1A S 0.50951(7) 0.77907(15) 0.05417(6) 0.0235(4) Uani 1 1 d . . . . .
O1A O 0.6974(2) -0.1183(5) 0.33515(19) 0.0436(13) Uani 1 1 d . . . . .
N1A N 0.57184(19) 0.3700(5) 0.11610(18) 0.0175(11) Uani 1 1 d . . . . .
N2A N 0.48331(19) 0.4826(5) 0.05842(18) 0.0169(10) Uani 1 1 d . . . . .
N3A N 0.4383(2) 0.5515(5) 0.03098(19) 0.0207(11) Uani 1 1 d . . . . .
N4A N 0.4038(2) 0.7761(5) 0.00832(19) 0.0218(11) Uani 1 1 d . . . . .
N5A N 0.6777(2) 0.0823(5) 0.24624(19) 0.0236(11) Uani 1 1 d . . . . .
C1A C 0.6174(2) 0.3166(6) 0.1463(2) 0.0191(13) Uani 1 1 d . . . . .
H1A H 0.6458 0.3826 0.1613 0.023 Uiso 1 1 calc R U . . .
C2A C 0.6258(2) 0.1687(6) 0.1573(2) 0.0196(13) Uani 1 1 d . . . . .
C3A C 0.5839(2) 0.0749(6) 0.1353(2) 0.0206(13) Uani 1 1 d . . . . .
H3A H 0.5886 -0.0271 0.1402 0.025 Uiso 1 1 calc R U . . .
C4A C 0.5352(3) 0.1290(6) 0.1064(2) 0.0212(13) Uani 1 1 d . . . . .
H4A H 0.5052 0.0659 0.0930 0.025 Uiso 1 1 calc R U . . .
C5A C 0.5306(2) 0.2787(6) 0.0971(2) 0.0182(13) Uani 1 1 d . . . . .
C6A C 0.4811(2) 0.3445(6) 0.0661(2) 0.0164(12) Uani 1 1 d . . . . .
H6A H 0.4491 0.2890 0.0522 0.020 Uiso 1 1 calc R U . . .
C7A C 0.4463(2) 0.6951(6) 0.0299(2) 0.0198(13) Uani 1 1 d . U . . .
C8A C 0.6793(2) 0.1136(6) 0.1896(2) 0.0237(14) Uani 1 1 d . . . . .
H8AA H 0.6898 0.0238 0.1722 0.028 Uiso 1 1 calc R U . . .
H8AB H 0.7083 0.1870 0.1882 0.028 Uiso 1 1 calc R U . . .
C9A C 0.6407(3) -0.0413(8) 0.2506(3) 0.0370(17) Uani 1 1 d . . . . .
H9AA H 0.6514 -0.1256 0.2304 0.044 Uiso 1 1 calc R U . . .
H9AB H 0.6023 -0.0145 0.2341 0.044 Uiso 1 1 calc R U . . .
C10A C 0.6438(3) -0.0815(9) 0.3084(3) 0.047(2) Uani 1 1 d . . . . .
H10G H 0.6304 0.0011 0.3276 0.056 Uiso 1 1 calc R U . . .
H10H H 0.6190 -0.1651 0.3104 0.056 Uiso 1 1 calc R U . . .
C11A C 0.7326(3) 0.0016(7) 0.3326(3) 0.0321(16) Uani 1 1 d . . . . .
H11G H 0.7706 -0.0241 0.3508 0.039 Uiso 1 1 calc R U . . .
H11H H 0.7203 0.0848 0.3524 0.039 Uiso 1 1 calc R U . . .
C12A C 0.7329(3) 0.0454(7) 0.2753(2) 0.0312(16) Uani 1 1 d . . . . .
H12G H 0.7575 0.1304 0.2752 0.037 Uiso 1 1 calc R U . . .
H12H H 0.7477 -0.0354 0.2563 0.037 Uiso 1 1 calc R U . . .
C13A C 0.4018(3) 0.9353(6) 0.0084(3) 0.0320(16) Uani 1 1 d . . . . .
H13G H 0.4221 0.9772 -0.0185 0.038 Uiso 1 1 calc R U . . .
H13H H 0.4170 0.9755 0.0448 0.038 Uiso 1 1 calc R U . . .
C14A C 0.3394(4) 0.9622(10) -0.0079(3) 0.069(3) Uani 1 1 d . . . . .
H14G H 0.3234 0.9795 0.0249 0.082 Uiso 1 1 calc R U . . .
H14H H 0.3322 1.0489 -0.0317 0.082 Uiso 1 1 calc R U . . .
C15A C 0.3141(3) 0.8330(8) -0.0370(4) 0.057(2) Uani 1 1 d . . . . .
H15G H 0.3151 0.8386 -0.0762 0.068 Uiso 1 1 calc R U . . .
H15H H 0.2753 0.8212 -0.0325 0.068 Uiso 1 1 calc R U . . .
C16A C 0.3492(3) 0.7121(7) -0.0103(3) 0.0321(16) Uani 1 1 d . . . . .
H16G H 0.3343 0.6729 0.0207 0.039 Uiso 1 1 calc R U . . .
H16H H 0.3511 0.6324 -0.0365 0.039 Uiso 1 1 calc R U . . .
Cu1B Cu 0.36339(3) 0.43242(7) 0.19626(3) 0.0209(2) Uani 1 1 d . . . . .
Cu1C Cu 0.38495(3) 0.04269(7) 0.19653(3) 0.0216(2) Uani 1 1 d . . . . .
Cl1B Cl 0.36394(6) 0.27295(15) 0.26538(6) 0.0252(4) Uani 1 1 d . . . . .
Cl1C Cl 0.47708(6) 0.03288(16) 0.21504(6) 0.0284(4) Uani 1 1 d . . . . .
S1B S 0.27114(6) 0.45226(16) 0.17325(6) 0.0242(4) Uani 1 1 d . . . . .
S1C S 0.37743(6) 0.20214(16) 0.12702(6) 0.0230(3) Uani 1 1 d . . . . .
O1B O 0.67853(19) 0.5257(5) 0.43003(16) 0.0340(11) Uani 1 1 d . . . . .
N1B N 0.4454(2) 0.4786(5) 0.21115(18) 0.0203(11) Uani 1 1 d . . . . .
N1C N 0.3719(2) -0.1206(5) 0.24600(19) 0.0205(11) Uani 1 1 d . . . . .
N2B N 0.36277(19) 0.6089(5) 0.15100(18) 0.0175(11) Uani 1 1 d . . . . .
N2C N 0.3056(2) 0.0153(5) 0.17014(18) 0.0197(11) Uani 1 1 d . . . . .
N3B N 0.3162(2) 0.6660(5) 0.12096(18) 0.0209(11) Uani 1 1 d . . . . .
N3C N 0.2756(2) 0.0853(5) 0.12712(19) 0.0226(11) Uani 1 1 d . . . . .
N4B N 0.2235(2) 0.6487(5) 0.10376(19) 0.0235(12) Uani 1 1 d . . . . .
N4C N 0.2826(2) 0.2419(5) 0.05969(19) 0.0230(12) Uani 1 1 d . . . . .
N5B N 0.6217(2) 0.4593(5) 0.32319(19) 0.0237(11) Uani 1 1 d . . . . .
C1B C 0.4868(3) 0.4068(6) 0.2416(2) 0.0249(14) Uani 1 1 d . . . . .
H1B H 0.4787 0.3190 0.2585 0.030 Uiso 1 1 calc R U . . .
C1C C 0.4089(3) -0.1954(6) 0.2817(2) 0.0241(14) Uani 1 1 d . . . . .
H1C H 0.4467 -0.1694 0.2867 0.029 Uiso 1 1 calc R U . . .
C2B C 0.5409(2) 0.4530(6) 0.2500(2) 0.0214(13) Uani 1 1 d . . . . .
C2C C 0.3932(3) -0.3106(7) 0.3118(2) 0.0269(15) Uani 1 1 d . . . . .
C3B C 0.5514(3) 0.5830(6) 0.2249(2) 0.0235(14) Uani 1 1 d . . . . .
H3B H 0.5880 0.6199 0.2303 0.028 Uiso 1 1 calc R U . . .
C3C C 0.3383(3) -0.3433(7) 0.3054(2) 0.0282(15) Uani 1 1 d . . . . .
H3C H 0.3265 -0.4172 0.3271 0.034 Uiso 1 1 calc R U . . .
C4B C 0.5095(3) 0.6581(6) 0.1926(2) 0.0259(15) Uani 1 1 d . . . . .
H4B H 0.5166 0.7463 0.1755 0.031 Uiso 1 1 calc R U . . .
C4C C 0.2998(3) -0.2701(6) 0.2678(2) 0.0226(14) Uani 1 1 d . . . . .
H4C H 0.2619 -0.2956 0.2621 0.027 Uiso 1 1 calc R U . . .
C5B C 0.4564(2) 0.6016(6) 0.1857(2) 0.0178(13) Uani 1 1 d . . . . .
C5C C 0.3181(2) -0.1583(6) 0.2387(2) 0.0195(13) Uani 1 1 d . U . . .
C6B C 0.4098(2) 0.6697(6) 0.1518(2) 0.0212(13) Uani 1 1 d . . . . .
H6B H 0.4136 0.7547 0.1313 0.025 Uiso 1 1 calc R U . . .
C6C C 0.2821(2) -0.0805(6) 0.1958(2) 0.0205(13) Uani 1 1 d . . . . .
H6C H 0.2435 -0.0987 0.1871 0.025 Uiso 1 1 calc R U . . .
C7B C 0.2711(2) 0.5997(6) 0.1299(2) 0.0200(13) Uani 1 1 d . . . . .
C7C C 0.3075(3) 0.1728(6) 0.1039(2) 0.0220(14) Uani 1 1 d . . . . .
C8B C 0.5856(3) 0.3683(7) 0.2841(2) 0.0275(15) Uani 1 1 d . . . . .
H8BA H 0.5691 0.2920 0.3038 0.033 Uiso 1 1 calc R U . . .
H8BB H 0.6078 0.3195 0.2603 0.033 Uiso 1 1 calc R U . . .
C8C C 0.4353(3) -0.3922(8) 0.3510(3) 0.0413(18) Uani 1 1 d D . . . .
H8CA H 0.4204 -0.4918 0.3522 0.050 Uiso 0.5 1 calc R U P A 1
H8CB H 0.4678 -0.4008 0.3334 0.050 Uiso 0.5 1 calc R U P A 1
H8CC H 0.4274 -0.4977 0.3486 0.050 Uiso 0.5 1 calc R U P B 2
H8CD H 0.4726 -0.3755 0.3431 0.050 Uiso 0.5 1 calc R U P B 2
C9B C 0.5930(3) 0.5110(8) 0.3651(3) 0.0341(16) Uani 1 1 d . . . . .
H9BA H 0.5800 0.4270 0.3839 0.041 Uiso 1 1 calc R U . . .
H9BB H 0.5604 0.5686 0.3482 0.041 Uiso 1 1 calc R U . . .
C10B C 0.6304(3) 0.6031(8) 0.4054(3) 0.0383(17) Uani 1 1 d . . . . .
H10A H 0.6413 0.6903 0.3868 0.046 Uiso 1 1 calc R U . . .
H10B H 0.6104 0.6360 0.4338 0.046 Uiso 1 1 calc R U . . .
C11B C 0.7067(3) 0.4807(7) 0.3882(3) 0.0347(16) Uani 1 1 d . . . . .
H11A H 0.7408 0.4285 0.4046 0.042 Uiso 1 1 calc R U . . .
H11B H 0.7172 0.5674 0.3691 0.042 Uiso 1 1 calc R U . . .
C12B C 0.6710(3) 0.3834(7) 0.3483(3) 0.0315(15) Uani 1 1 d . . . . .
H12A H 0.6915 0.3516 0.3201 0.038 Uiso 1 1 calc R U . . .
H12B H 0.6609 0.2958 0.3673 0.038 Uiso 1 1 calc R U . . .
C13B C 0.1698(3) 0.5951(7) 0.1112(3) 0.0314(16) Uani 1 1 d . . . . .
H13A H 0.1629 0.6192 0.1478 0.038 Uiso 0.5 1 calc R U P C 1
H13B H 0.1668 0.4886 0.1057 0.038 Uiso 0.5 1 calc R U P C 1
H13C H 0.1685 0.5845 0.1502 0.038 Uiso 0.5 1 calc R U P D 2
H13D H 0.1611 0.5004 0.0928 0.038 Uiso 0.5 1 calc R U P D 2
C13C C 0.3092(3) 0.3492(6) 0.0296(2) 0.0267(15) Uani 1 1 d . . . . .
H13E H 0.3432 0.3094 0.0197 0.032 Uiso 1 1 calc R U . . .
H13F H 0.3183 0.4395 0.0510 0.032 Uiso 1 1 calc R U . . .
C14C C 0.2654(3) 0.3755(8) -0.0199(3) 0.0381(17) Uani 1 1 d . . . . .
H14A H 0.2679 0.4762 -0.0332 0.046 Uiso 1 1 calc R U . . .
H14B H 0.2699 0.3073 -0.0493 0.046 Uiso 1 1 calc R U . . .
C15C C 0.2116(3) 0.3516(7) -0.0031(3) 0.0375(17) Uani 1 1 d . . . . .
H15A H 0.1828 0.3240 -0.0345 0.045 Uiso 1 1 calc R U . . .
H15B H 0.1996 0.4398 0.0141 0.045 Uiso 1 1 calc R U . . .
C16B C 0.2183(3) 0.7711(7) 0.0651(3) 0.0338(16) Uani 1 1 d . . . . .
H16C H 0.2237 0.7382 0.0289 0.041 Uiso 0.5 1 calc R U P E 1
H16D H 0.2455 0.8484 0.0784 0.041 Uiso 0.5 1 calc R U P E 1
H16E H 0.2417 0.7568 0.0375 0.041 Uiso 0.5 1 calc R U P F 2
H16F H 0.2278 0.8649 0.0840 0.041 Uiso 0.5 1 calc R U P F 2
C16C C 0.2237(3) 0.2278(6) 0.0375(3) 0.0276(15) Uani 1 1 d . . . . .
H16A H 0.2017 0.2377 0.0664 0.033 Uiso 1 1 calc R U . . .
H16B H 0.2154 0.1327 0.0193 0.033 Uiso 1 1 calc R U . . .
O1C O 0.4551(6) -0.1666(15) 0.4918(5) 0.067(3) Uani 0.5 1 d D . P G 1
N5C N 0.4566(5) -0.3548(16) 0.4056(5) 0.038(4) Uani 0.5 1 d D U P G 1
C9C C 0.4076(7) -0.344(2) 0.4293(5) 0.049(5) Uani 0.5 1 d D . P G 1
H9CA H 0.3877 -0.4378 0.4263 0.058 Uiso 0.5 1 calc R U P G 1
H9CB H 0.3825 -0.2682 0.4105 0.058 Uiso 0.5 1 calc R U P G 1
C10C C 0.4275(7) -0.3036(19) 0.4883(5) 0.069(4) Uani 0.5 1 d D . P G 1
H10C H 0.3958 -0.2981 0.5071 0.083 Uiso 0.5 1 calc R U P G 1
H10D H 0.4531 -0.3792 0.5064 0.083 Uiso 0.5 1 calc R U P G 1
C11C C 0.5010(7) -0.175(2) 0.4647(5) 0.079(6) Uani 0.5 1 d D . P G 1
H11C H 0.5270 -0.2504 0.4826 0.094 Uiso 0.5 1 calc R U P G 1
H11D H 0.5206 -0.0810 0.4679 0.094 Uiso 0.5 1 calc R U P G 1
C12C C 0.4828(6) -0.2132(14) 0.4054(5) 0.036(3) Uani 0.5 1 d D . P G 1
H12C H 0.4564 -0.1401 0.3866 0.043 Uiso 0.5 1 calc R U P G 1
H12D H 0.5149 -0.2182 0.3869 0.043 Uiso 0.5 1 calc R U P G 1
C14B C 0.1300(11) 0.677(2) 0.0668(10) 0.052(7) Uani 0.6 1 d . . P H 1
H14C H 0.0937 0.6917 0.0774 0.062 Uiso 0.6 1 calc R U P H 1
H14D H 0.1246 0.6240 0.0318 0.062 Uiso 0.6 1 calc R U P H 1
C15B C 0.1598(6) 0.8245(16) 0.0630(6) 0.041(3) Uani 0.6 1 d . . P H 1
H15C H 0.1452 0.8756 0.0285 0.049 Uiso 0.6 1 calc R U P H 1
H15D H 0.1571 0.8889 0.0940 0.049 Uiso 0.6 1 calc R U P H 1
O1Z O 0.4757(6) -0.2304(13) 0.5143(5) 0.067(3) Uani 0.5 1 d D . P G 2
N5Z N 0.4322(7) -0.3371(14) 0.4059(5) 0.034(4) Uani 0.5 1 d D U P G 2
C9Z C 0.4652(6) -0.4273(15) 0.4488(5) 0.040(4) Uani 0.5 1 d D . P G 2
H9ZA H 0.5044 -0.4233 0.4451 0.049 Uiso 0.5 1 calc R U P G 2
H9ZB H 0.4529 -0.5296 0.4436 0.049 Uiso 0.5 1 calc R U P G 2
C10Z C 0.4608(8) -0.3796(17) 0.5056(5) 0.069(4) Uani 0.5 1 d D . P G 2
H10E H 0.4225 -0.3939 0.5110 0.083 Uiso 0.5 1 calc R U P G 2
H10F H 0.4854 -0.4404 0.5325 0.083 Uiso 0.5 1 calc R U P G 2
C11Z C 0.4444(11) -0.134(3) 0.4754(5) 0.069(4) Uani 0.5 1 d D . P G 2
H11E H 0.4587 -0.0337 0.4816 0.083 Uiso 0.5 1 calc R U P G 2
H11F H 0.4053 -0.1344 0.4794 0.083 Uiso 0.5 1 calc R U P G 2
C12Z C 0.4488(7) -0.1836(15) 0.4188(5) 0.039(4) Uani 0.5 1 d D . P G 2
H12E H 0.4255 -0.1195 0.3921 0.046 Uiso 0.5 1 calc R U P G 2
H12F H 0.4874 -0.1709 0.4141 0.046 Uiso 0.5 1 calc R U P G 2
C14Y C 0.1300(15) 0.714(3) 0.0846(10) 0.025(6) Uani 0.4 1 d . . P H 2
H14E H 0.0928 0.6748 0.0702 0.029 Uiso 0.4 1 calc R U P H 2
H14F H 0.1270 0.7945 0.1102 0.029 Uiso 0.4 1 calc R U P H 2
C15Y C 0.1577(8) 0.762(2) 0.0404(8) 0.031(5) Uani 0.4 1 d . . P H 2
H15E H 0.1437 0.8584 0.0263 0.037 Uiso 0.4 1 calc R U P H 2
H15F H 0.1513 0.6914 0.0100 0.037 Uiso 0.4 1 calc R U P H 2
O1S O 0.5274(3) 0.0481(10) 0.3400(3) 0.063(2) Uani 0.75 1 d . . P . .
H1S H 0.5149 0.0367 0.3067 0.095 Uiso 0.75 1 calc R U P . .
C17S C 0.4917(4) 0.1381(11) 0.3625(4) 0.047(3) Uani 0.75 1 d . . P . .
H17A H 0.4963 0.2391 0.3517 0.071 Uiso 0.75 1 calc R U P . .
H17B H 0.5004 0.1305 0.4023 0.071 Uiso 0.75 1 calc R U P . .
H17C H 0.4535 0.1074 0.3494 0.071 Uiso 0.75 1 calc R U P . .

loop_
_atom_site_aniso_label
_atom_site_aniso_U_11
_atom_site_aniso_U_22
_atom_site_aniso_U_33
_atom_site_aniso_U_23
_atom_site_aniso_U_13
_atom_site_aniso_U_12
Cu1A 0.0253(4) 0.0111(3) 0.0281(4) 0.0003(3) 0.0144(3) -0.0013(3)
Cl1A 0.0276(9) 0.0171(7) 0.0446(10) 0.0012(6) 0.0128(7) -0.0047(6)
S1A 0.0327(9) 0.0117(7) 0.0291(9) -0.0005(6) 0.0134(7) 0.0007(6)
O1A 0.051(3) 0.038(3) 0.041(3) 0.013(2) 0.006(3) -0.005(2)
N1A 0.023(3) 0.013(2) 0.022(3) 0.0001(19) 0.018(2) 0.001(2)
N2A 0.022(3) 0.015(2) 0.020(3) 0.0007(19) 0.017(2) 0.002(2)
N3A 0.023(3) 0.014(2) 0.029(3) 0.004(2) 0.017(2) 0.002(2)
N4A 0.026(3) 0.014(2) 0.030(3) 0.002(2) 0.018(2) 0.004(2)
N5A 0.027(3) 0.024(3) 0.021(3) 0.003(2) 0.007(2) 0.001(2)
C1A 0.019(3) 0.019(3) 0.022(3) -0.003(2) 0.011(3) -0.007(2)
C2A 0.029(4) 0.016(3) 0.020(3) 0.002(2) 0.019(3) 0.000(2)
C3A 0.027(4) 0.014(3) 0.025(3) 0.002(2) 0.016(3) 0.004(3)
C4A 0.031(4) 0.013(3) 0.024(3) 0.000(2) 0.018(3) -0.003(3)
C5A 0.027(4) 0.018(3) 0.014(3) 0.000(2) 0.015(3) 0.000(3)
C6A 0.019(3) 0.014(3) 0.020(3) -0.003(2) 0.015(3) -0.006(2)
C7A 0.030(3) 0.017(3) 0.017(3) 0.000(2) 0.019(2) 0.003(2)
C8A 0.022(4) 0.020(3) 0.033(4) 0.003(2) 0.016(3) 0.002(3)
C9A 0.038(4) 0.039(4) 0.034(4) 0.013(3) 0.006(3) -0.007(3)
C10A 0.038(5) 0.063(5) 0.039(4) 0.022(4) 0.005(4) -0.014(4)
C11A 0.032(4) 0.030(4) 0.034(4) -0.002(3) 0.005(3) 0.006(3)
C12A 0.035(4) 0.027(3) 0.035(4) 0.002(3) 0.013(3) 0.007(3)
C13A 0.047(5) 0.022(3) 0.032(4) -0.001(3) 0.019(3) 0.014(3)
C14A 0.067(6) 0.071(6) 0.053(5) -0.035(4) -0.024(5) 0.054(5)
C15A 0.035(5) 0.048(5) 0.093(7) 0.034(5) 0.026(4) 0.009(4)
C16A 0.025(4) 0.039(4) 0.038(4) 0.017(3) 0.022(3) 0.006(3)
Cu1B 0.0258(4) 0.0176(4) 0.0232(4) 0.0019(3) 0.0140(3) -0.0032(3)
Cu1C 0.0246(4) 0.0191(4) 0.0256(4) 0.0014(3) 0.0164(3) -0.0018(3)
Cl1B 0.0304(9) 0.0231(7) 0.0263(8) 0.0045(6) 0.0159(7) -0.0036(6)
Cl1C 0.0235(9) 0.0250(8) 0.0419(9) 0.0042(6) 0.0192(7) 0.0003(6)
S1B 0.0285(9) 0.0210(8) 0.0285(8) 0.0022(6) 0.0186(7) -0.0004(6)
S1C 0.0277(9) 0.0214(7) 0.0242(8) 0.0008(6) 0.0162(7) -0.0040(6)
O1B 0.039(3) 0.038(3) 0.024(2) 0.0049(19) 0.005(2) -0.003(2)
N1B 0.022(3) 0.023(3) 0.019(3) -0.005(2) 0.011(2) -0.004(2)
N1C 0.022(3) 0.017(2) 0.028(3) -0.002(2) 0.019(2) 0.003(2)
N2B 0.019(3) 0.019(2) 0.017(3) -0.0033(19) 0.009(2) 0.001(2)
N2C 0.031(3) 0.012(2) 0.019(3) -0.0013(19) 0.013(2) 0.001(2)
N3B 0.025(3) 0.023(3) 0.019(3) -0.003(2) 0.014(2) -0.004(2)
N3C 0.026(3) 0.021(3) 0.023(3) 0.001(2) 0.011(2) -0.004(2)
N4B 0.024(3) 0.023(3) 0.026(3) -0.002(2) 0.014(2) -0.001(2)
N4C 0.034(3) 0.015(2) 0.023(3) 0.000(2) 0.014(2) -0.003(2)
N5B 0.023(3) 0.027(3) 0.025(3) 0.001(2) 0.014(2) 0.002(2)
C1B 0.038(4) 0.019(3) 0.022(3) -0.002(2) 0.018(3) -0.003(3)
C1C 0.030(4) 0.021(3) 0.027(3) -0.003(3) 0.019(3) 0.000(3)
C2B 0.026(4) 0.022(3) 0.019(3) -0.006(2) 0.013(3) 0.000(3)
C2C 0.032(4) 0.027(3) 0.026(3) 0.002(3) 0.017(3) -0.002(3)
C3B 0.026(4) 0.019(3) 0.031(3) -0.003(2) 0.018(3) -0.005(3)
C3C 0.040(4) 0.026(3) 0.024(3) -0.001(3) 0.020(3) -0.007(3)
C4B 0.041(4) 0.019(3) 0.023(3) -0.003(2) 0.019(3) -0.004(3)
C4C 0.027(4) 0.016(3) 0.030(4) -0.004(2) 0.017(3) -0.003(2)
C5B 0.025(4) 0.017(3) 0.017(3) -0.001(2) 0.017(3) -0.002(2)
C5C 0.022(3) 0.020(3) 0.022(3) -0.003(2) 0.018(2) 0.002(2)
C6B 0.032(4) 0.017(3) 0.021(3) 0.000(2) 0.020(3) -0.003(3)
C6C 0.022(3) 0.018(3) 0.026(3) -0.005(2) 0.014(3) -0.004(2)
C7B 0.023(4) 0.017(3) 0.023(3) -0.008(2) 0.014(3) 0.001(3)
C7C 0.032(4) 0.017(3) 0.023(3) -0.007(2) 0.018(3) -0.004(3)
C8B 0.030(4) 0.026(3) 0.030(4) -0.005(3) 0.015(3) 0.003(3)
C8C 0.041(5) 0.046(4) 0.041(4) 0.016(3) 0.018(4) -0.002(3)
C9B 0.032(4) 0.048(4) 0.026(4) -0.004(3) 0.016(3) 0.004(3)
C10B 0.049(5) 0.046(4) 0.023(4) -0.005(3) 0.015(3) 0.004(4)
C11B 0.022(4) 0.038(4) 0.045(4) -0.003(3) 0.009(3) 0.001(3)
C12B 0.027(4) 0.034(4) 0.037(4) 0.000(3) 0.013(3) 0.004(3)
C13B 0.030(4) 0.038(4) 0.031(4) -0.002(3) 0.016(3) 0.004(3)
C13C 0.041(4) 0.020(3) 0.022(3) -0.002(2) 0.014(3) -0.008(3)
C14C 0.050(5) 0.035(4) 0.033(4) 0.007(3) 0.017(4) -0.002(3)
C15C 0.048(5) 0.031(4) 0.038(4) 0.008(3) 0.016(4) 0.002(3)
C16B 0.040(5) 0.035(4) 0.028(4) 0.005(3) 0.011(3) 0.005(3)
C16C 0.033(4) 0.022(3) 0.029(4) 0.004(3) 0.009(3) -0.004(3)
O1C 0.094(10) 0.065(8) 0.038(7) -0.008(5) 0.005(6) 0.038(5)
N5C 0.023(7) 0.045(7) 0.038(7) 0.004(5) -0.012(6) 0.006(6)
C9C 0.049(12) 0.069(12) 0.025(9) 0.001(8) 0.001(8) 0.015(9)
C10C 0.081(9) 0.104(10) 0.021(5) 0.004(5) 0.007(5) 0.046(7)
C11C 0.112(17) 0.061(12) 0.054(12) -0.030(9) -0.007(11) 0.028(11)
C12C 0.035(9) 0.032(8) 0.040(9) -0.004(6) 0.005(8) 0.010(7)
C14B 0.029(9) 0.056(13) 0.078(17) -0.027(10) 0.031(11) 0.000(9)
C15B 0.046(9) 0.041(9) 0.035(8) -0.006(6) 0.005(7) 0.017(7)
O1Z 0.094(10) 0.065(8) 0.038(7) -0.008(5) 0.005(6) 0.038(5)
N5Z 0.032(8) 0.030(6) 0.034(7) 0.013(5) -0.009(6) -0.002(6)
C9Z 0.037(9) 0.036(8) 0.051(9) 0.010(7) 0.015(7) 0.000(7)
C10Z 0.081(9) 0.104(10) 0.021(5) 0.004(5) 0.007(5) 0.046(7)
C11Z 0.081(9) 0.104(10) 0.021(5) 0.004(5) 0.007(5) 0.046(7)
C12Z 0.038(10) 0.041(9) 0.038(9) -0.004(7) 0.009(8) -0.007(7)
C14Y 0.031(12) 0.019(12) 0.029(14) 0.011(10) 0.018(12) 0.013(11)
C15Y 0.052(14) 0.017(9) 0.028(11) 0.003(7) 0.016(10) 0.004(9)
O1S 0.051(5) 0.092(6) 0.053(5) 0.019(4) 0.025(4) 0.007(4)
C17S 0.052(7) 0.055(7) 0.044(6) 0.010(5) 0.035(5) 0.003(5)

loop_
_atom_type_symbol
_atom_type_description
_atom_type_scat_dispersion_real
_atom_type_scat_dispersion_imag
_atom_type_scat_source
C C 0.0033 0.0016 'International Tables Vol C Tables 4.2.6.8 and 6.1.1.4'
H H 0.0000 0.0000 'International Tables Vol C Tables 4.2.6.8 and 6.1.1.4'
Cl Cl 0.1484 0.1585 'International Tables Vol C Tables 4.2.6.8 and 6.1.1.4'
Cu Cu 0.3201 1.2651 'International Tables Vol C Tables 4.2.6.8 and 6.1.1.4'
N N 0.0061 0.0033 'International Tables Vol C Tables 4.2.6.8 and 6.1.1.4'
O O 0.0106 0.0060 'International Tables Vol C Tables 4.2.6.8 and 6.1.1.4'
S S 0.1246 0.1234 'International Tables Vol C Tables 4.2.6.8 and 6.1.1.4'

loop_
_geom_angle_atom_site_label_1
_geom_angle_atom_site_label_2
_geom_angle_atom_site_label_3
_geom_angle
N2A Cu1A N1A 80.96(19)
N2A Cu1A Cl1A 178.78(14)
N1A Cu1A Cl1A 98.51(14)
N2A Cu1A S1A 83.46(14)
N1A Cu1A S1A 163.56(14)
Cl1A Cu1A S1A 97.16(6)
C7A S1A Cu1A 95.95(19)
C10A O1A C11A 108.8(5)
C1A N1A C5A 118.5(5)
C1A N1A Cu1A 130.3(4)
C5A N1A Cu1A 111.0(4)
C6A N2A N3A 119.0(5)
C6A N2A Cu1A 115.8(4)
N3A N2A Cu1A 125.1(3)
C7A N3A N2A 111.3(5)
C7A N4A C16A 121.3(5)
C7A N4A C13A 126.0(5)
C16A N4A C13A 112.0(5)
C8A N5A C12A 109.6(5)
C8A N5A C9A 110.8(5)
C12A N5A C9A 108.5(5)
N1A C1A C2A 123.6(5)
N1A C1A H1A 118.2
C2A C1A H1A 118.2
C3A C2A C1A 117.2(5)
C3A C2A C8A 121.5(5)
C1A C2A C8A 121.3(5)
C4A C3A C2A 120.0(5)
C4A C3A H3A 120.0
C2A C3A H3A 120.0
C3A C4A C5A 118.7(5)
C3A C4A H4A 120.7
C5A C4A H4A 120.7
N1A C5A C4A 121.8(5)
N1A C5A C6A 115.9(5)
C4A C5A C6A 122.3(5)
N2A C6A C5A 115.9(5)
N2A C6A H6A 122.0
C5A C6A H6A 122.0
N4A C7A N3A 117.2(5)
N4A C7A S1A 119.0(4)
N3A C7A S1A 123.8(5)
N5A C8A C2A 114.0(5)
N5A C8A H8AA 108.7
C2A C8A H8AA 108.7
N5A C8A H8AB 108.7
C2A C8A H8AB 108.7
H8AA C8A H8AB 107.6
N5A C9A C10A 110.3(6)
N5A C9A H9AA 109.6
C10A C9A H9AA 109.6
N5A C9A H9AB 109.6
C10A C9A H9AB 109.6
H9AA C9A H9AB 108.1
O1A C10A C9A 113.2(6)
O1A C10A H10G 108.9
C9A C10A H10G 108.9
O1A C10A H10H 108.9
C9A C10A H10H 108.9
H10G C10A H10H 107.8
O1A C11A C12A 111.6(5)
O1A C11A H11G 109.3
C12A C11A H11G 109.3
O1A C11A H11H 109.3
C12A C11A H11H 109.3
H11G C11A H11H 108.0
N5A C12A C11A 111.6(5)
N5A C12A H12G 109.3
C11A C12A H12G 109.3
N5A C12A H12H 109.3
C11A C12A H12H 109.3
H12G C12A H12H 108.0
N4A C13A C14A 101.0(6)
N4A C13A H13G 111.6
C14A C13A H13G 111.6
N4A C13A H13H 111.6
C14A C13A H13H 111.6
H13G C13A H13H 109.4
C15A C14A C13A 108.2(6)
C15A C14A H14G 110.1
C13A C14A H14G 110.1
C15A C14A H14H 110.1
C13A C14A H14H 110.1
H14G C14A H14H 108.4
C14A C15A C16A 102.9(7)
C14A C15A H15G 111.2
C16A C15A H15G 111.2
C14A C15A H15H 111.2
C16A C15A H15H 111.2
H15G C15A H15H 109.1
N4A C16A C15A 105.5(6)
N4A C16A H16G 110.6
C15A C16A H16G 110.6
N4A C16A H16H 110.6
C15A C16A H16H 110.6
H16G C16A H16H 108.8
N2B Cu1B N1B 80.37(19)
N2B Cu1B S1B 83.66(14)
N1B Cu1B S1B 162.82(14)
N2B Cu1B Cl1B 165.18(13)
N1B Cu1B Cl1B 97.70(14)
S1B Cu1B Cl1B 96.13(6)
N2B Cu1B S1C 104.67(13)
N1B Cu1B S1C 92.02(13)
S1B Cu1B S1C 98.12(6)
Cl1B Cu1B S1C 90.06(5)
N2C Cu1C N1C 81.10(19)
N2C Cu1C Cl1C 167.63(14)
N1C Cu1C Cl1C 96.77(14)
N2C Cu1C S1C 83.85(14)
N1C Cu1C S1C 163.96(15)
Cl1C Cu1C S1C 96.74(6)
C7B S1B Cu1B 96.0(2)
C7C S1C Cu1C 95.0(2)
C7C S1C Cu1B 95.29(19)
Cu1C S1C Cu1B 90.84(5)
C10B O1B C11B 108.0(5)
C1B N1B C5B 119.0(5)
C1B N1B Cu1B 129.2(4)
C5B N1B Cu1B 111.8(4)
C1C N1C C5C 119.1(5)
C1C N1C Cu1C 128.8(4)
C5C N1C Cu1C 112.1(4)
C6B N2B N3B 120.6(5)
C6B N2B Cu1B 116.0(4)
N3B N2B Cu1B 123.4(4)
C6C N2C N3C 119.5(5)
C6C N2C Cu1C 115.8(4)
N3C N2C Cu1C 124.7(4)
C7B N3B N2B 112.3(5)
C7C N3C N2C 110.8(5)
C7B N4B C13B 124.7(5)
C7B N4B C16B 123.2(5)
C13B N4B C16B 112.0(5)
C7C N4C C16C 123.2(5)
C7C N4C C13C 124.7(5)
C16C N4C C13C 112.0(5)
C12B N5B C9B 109.3(5)
C12B N5B C8B 112.0(5)
C9B N5B C8B 110.7(5)
N1B C1B C2B 123.4(5)
N1B C1B H1B 118.3
C2B C1B H1B 118.3
N1C C1C C2C 121.8(6)
N1C C1C H1C 119.1
C2C C1C H1C 119.1
C1B C2B C3B 117.0(6)
C1B C2B C8B 121.3(5)
C3B C2B C8B 121.7(5)
C3C C2C C1C 118.3(6)
C3C C2C C8C 121.2(6)
C1C C2C C8C 120.5(6)
C4B C3B C2B 120.7(6)
C4B C3B H3B 119.7
C2B C3B H3B 119.7
C2C C3C C4C 120.7(6)
C2C C3C H3C 119.6
C4C C3C H3C 119.6
C3B C4B C5B 118.3(5)
C3B C4B H4B 120.9
C5B C4B H4B 120.9
C3C C4C C5C 118.1(6)
C3C C4C H4C 121.0
C5C C4C H4C 121.0
N1B C5B C4B 121.6(5)
N1B C5B C6B 115.7(5)
C4B C5B C6B 122.7(5)
N1C C5C C4C 122.0(5)
N1C C5C C6C 115.1(5)
C4C C5C C6C 122.8(5)
N2B C6B C5B 116.0(5)
N2B C6B H6B 122.0
C5B C6B H6B 122.0
N2C C6C C5C 115.8(5)
N2C C6C H6C 122.1
C5C C6C H6C 122.1
N4B C7B N3B 117.3(5)
N4B C7B S1B 118.4(4)
N3B C7B S1B 124.3(5)
N4C C7C N3C 115.8(5)
N4C C7C S1C 118.7(4)
N3C C7C S1C 125.5(5)
N5B C8B C2B 112.3(5)
N5B C8B H8BA 109.1
C2B C8B H8BA 109.1
N5B C8B H8BB 109.1
C2B C8B H8BB 109.1
H8BA C8B H8BB 107.9
N5C C8C C2C 127.0(9)
N5Z C8C C2C 106.8(8)
N5C C8C H8CA 105.6
C2C C8C H8CA 105.6
N5C C8C H8CB 105.6
C2C C8C H8CB 105.6
H8CA C8C H8CB 106.1
N5Z C8C H8CC 110.4
C2C C8C H8CC 110.4
N5Z C8C H8CD 110.4
C2C C8C H8CD 110.4
H8CC C8C H8CD 108.6
N5B C9B C10B 110.4(5)
N5B C9B H9BA 109.6
C10B C9B H9BA 109.6
N5B C9B H9BB 109.6
C10B C9B H9BB 109.6
H9BA C9B H9BB 108.1
O1B C10B C9B 111.6(6)
O1B C10B H10A 109.3
C9B C10B H10A 109.3
O1B C10B H10B 109.3
C9B C10B H10B 109.3
H10A C10B H10B 108.0
O1B C11B C12B 110.9(5)
O1B C11B H11A 109.5
C12B C11B H11A 109.5
O1B C11B H11B 109.5
C12B C11B H11B 109.5
H11A C11B H11B 108.0
N5B C12B C11B 110.1(5)
N5B C12B H12A 109.6
C11B C12B H12A 109.6
N5B C12B H12B 109.6
C11B C12B H12B 109.6
H12A C12B H12B 108.2
N4B C13B C14Y 103.1(13)
N4B C13B C14B 102.4(11)
N4B C13B H13A 111.3
C14B C13B H13A 111.3
N4B C13B H13B 111.3
C14B C13B H13B 111.3
H13A C13B H13B 109.2
N4B C13B H13C 111.2
C14Y C13B H13C 111.2
N4B C13B H13D 111.2
C14Y C13B H13D 111.2
H13C C13B H13D 109.1
N4C C13C C14C 102.1(5)
N4C C13C H13E 111.4
C14C C13C H13E 111.4
N4C C13C H13F 111.4
C14C C13C H13F 111.4
H13E C13C H13F 109.2
C15C C14C C13C 106.5(5)
C15C C14C H14A 110.4
C13C C14C H14A 110.4
C15C C14C H14B 110.4
C13C C14C H14B 110.4
H14A C14C H14B 108.6
C14C C15C C16C 103.2(5)
C14C C15C H15A 111.1
C16C C15C H15A 111.1
C14C C15C H15B 111.1
C16C C15C H15B 111.1
H15A C15C H15B 109.1
N4B C16B C15Y 100.6(8)
N4B C16B C15B 103.5(7)
N4B C16B H16C 111.1
C15B C16B H16C 111.1
N4B C16B H16D 111.1
C15B C16B H16D 111.1
H16C C16B H16D 109.0
N4B C16B H16E 111.7
C15Y C16B H16E 111.7
N4B C16B H16F 111.7
C15Y C16B H16F 111.7
H16E C16B H16F 109.4
N4C C16C C15C 104.1(5)
N4C C16C H16A 110.9
C15C C16C H16A 110.9
N4C C16C H16B 110.9
C15C C16C H16B 110.9
H16A C16C H16B 109.0
C10C O1C C11C 109.4(14)
C8C N5C C12C 107.3(11)
C8C N5C C9C 103.1(10)
C12C N5C C9C 110.3(15)
N5C C9C C10C 105.9(13)
N5C C9C H9CA 110.6
C10C C9C H9CA 110.6
N5C C9C H9CB 110.6
C10C C9C H9CB 110.6
H9CA C9C H9CB 108.7
O1C C10C C9C 109.9(14)
O1C C10C H10C 109.7
C9C C10C H10C 109.7
O1C C10C H10D 109.7
C9C C10C H10D 109.7
H10C C10C H10D 108.2
O1C C11C C12C 111.5(13)
O1C C11C H11C 109.3
C12C C11C H11C 109.3
O1C C11C H11D 109.3
C12C C11C H11D 109.3
H11C C11C H11D 108.0
N5C C12C C11C 104.5(12)
N5C C12C H12C 110.9
C11C C12C H12C 110.9
N5C C12C H12D 110.9
C11C C12C H12D 110.9
H12C C12C H12D 108.9
C13B C14B C15B 103.1(16)
C13B C14B H14C 111.1
C15B C14B H14C 111.1
C13B C14B H14D 111.1
C15B C14B H14D 111.1
H14C C14B H14D 109.1
C16B C15B C14B 100.1(13)
C16B C15B H15C 111.8
C14B C15B H15C 111.8
C16B C15B H15D 111.8
C14B C15B H15D 111.8
H15C C15B H15D 109.5
C10Z O1Z C11Z 113.6(17)
C9Z N5Z C8C 111.5(11)
C9Z N5Z C12Z 106.5(12)
C8C N5Z C12Z 117.8(11)
N5Z C9Z C10Z 113.3(12)
N5Z C9Z H9ZA 108.9
C10Z C9Z H9ZA 108.9
N5Z C9Z H9ZB 108.9
C10Z C9Z H9ZB 108.9
H9ZA C9Z H9ZB 107.7
O1Z C10Z C9Z 111.1(12)
O1Z C10Z H10E 109.4
C9Z C10Z H10E 109.4
O1Z C10Z H10F 109.4
C9Z C10Z H10F 109.4
H10E C10Z H10F 108.0
O1Z C11Z C12Z 109.0(13)
O1Z C11Z H11E 109.9
C12Z C11Z H11E 109.9
O1Z C11Z H11F 109.9
C12Z C11Z H11F 109.9
H11E C11Z H11F 108.3
N5Z C12Z C11Z 115.1(15)
N5Z C12Z H12E 108.5
C11Z C12Z H12E 108.5
N5Z C12Z H12F 108.5
C11Z C12Z H12F 108.5
H12E C12Z H12F 107.5
C15Y C14Y C13B 100.8(19)
C15Y C14Y H14E 111.6
C13B C14Y H14E 111.6
C15Y C14Y H14F 111.6
C13B C14Y H14F 111.6
H14E C14Y H14F 109.4
C14Y C15Y C16B 105.9(17)
C14Y C15Y H15E 110.6
C16B C15Y H15E 110.6
C14Y C15Y H15F 110.6
C16B C15Y H15F 110.6
H15E C15Y H15F 108.7
C17S O1S H1S 109.5
O1S C17S H17A 109.5
O1S C17S H17B 109.5
H17A C17S H17B 109.5
O1S C17S H17C 109.5
H17A C17S H17C 109.5
H17B C17S H17C 109.5

loop_
_geom_bond_atom_site_label_1
_geom_bond_atom_site_label_2
_geom_bond_distance
Cu1A N2A 1.958(5)
Cu1A N1A 2.041(4)
Cu1A Cl1A 2.2113(17)
Cu1A S1A 2.2487(16)
S1A C7A 1.743(6)
O1A C10A 1.407(8)
O1A C11A 1.414(8)
N1A C1A 1.324(7)
N1A C5A 1.337(7)
N2A C6A 1.288(7)
N2A N3A 1.348(6)
N3A C7A 1.337(7)
N4A C7A 1.318(7)
N4A C16A 1.463(8)
N4A C13A 1.465(7)
N5A C8A 1.457(7)
N5A C12A 1.458(8)
N5A C9A 1.475(8)
C1A C2A 1.395(8)
C1A H1A 0.9500
C2A C3A 1.380(8)
C2A C8A 1.500(8)
C3A C4A 1.375(8)
C3A H3A 0.9500
C4A C5A 1.396(7)
C4A H4A 0.9500
C5A C6A 1.449(8)
C6A H6A 0.9500
C8A H8AA 0.9900
C8A H8AB 0.9900
C9A C10A 1.485(9)
C9A H9AA 0.9900
C9A H9AB 0.9900
C10A H10G 0.9900
C10A H10H 0.9900
C11A C12A 1.495(9)
C11A H11G 0.9900
C11A H11H 0.9900
C12A H12G 0.9900
C12A H12H 0.9900
C13A C14A 1.540(10)
C13A H13G 0.9900
C13A H13H 0.9900
C14A C15A 1.469(11)
C14A H14G 0.9900
C14A H14H 0.9900
C15A C16A 1.489(9)
C15A H15G 0.9900
C15A H15H 0.9900
C16A H16G 0.9900
C16A H16H 0.9900
Cu1B N2B 1.978(5)
Cu1B N1B 2.033(5)
Cu1B S1B 2.2492(18)
Cu1B Cl1B 2.2677(15)
Cu1B S1C 2.8010(16)
Cu1C N2C 1.962(5)
Cu1C N1C 2.012(5)
Cu1C Cl1C 2.2363(17)
Cu1C S1C 2.2576(16)
S1B C7B 1.737(6)
S1C C7C 1.735(6)
O1B C10B 1.422(8)
O1B C11B 1.424(8)
N1B C1B 1.330(8)
N1B C5B 1.352(7)
N1C C1C 1.340(7)
N1C C5C 1.352(7)
N2B C6B 1.287(7)
N2B N3B 1.355(7)
N2C C6C 1.293(7)
N2C N3C 1.350(6)
N3B C7B 1.327(7)
N3C C7C 1.337(7)
N4B C7B 1.312(7)
N4B C13B 1.459(8)
N4B C16B 1.474(8)
N4C C7C 1.322(7)
N4C C16C 1.462(8)
N4C C13C 1.470(7)
N5B C12B 1.439(8)
N5B C9B 1.456(8)
N5B C8B 1.457(8)
C1B C2B 1.380(9)
C1B H1B 0.9500
C1C C2C 1.397(8)
C1C H1C 0.9500
C2B C3B 1.398(8)
C2B C8B 1.483(8)
C2C C3C 1.368(9)
C2C C8C 1.491(9)
C3B C4B 1.374(8)
C3B H3B 0.9500
C3C C4C 1.379(9)
C3C H3C 0.9500
C4B C5B 1.390(8)
C4B H4B 0.9500
C4C C5C 1.386(8)
C4C H4C 0.9500
C5B C6B 1.436(8)
C5C C6C 1.448(8)
C6B H6B 0.9500
C6C H6C 0.9500
C8B H8BA 0.9900
C8B H8BB 0.9900
C8C N5C 1.413(13)
C8C N5Z 1.481(14)
C8C H8CA 0.9900
C8C H8CB 0.9900
C8C H8CC 0.9900
C8C H8CD 0.9900
C9B C10B 1.494(9)
C9B H9BA 0.9900
C9B H9BB 0.9900
C10B H10A 0.9900
C10B H10B 0.9900
C11B C12B 1.497(9)
C11B H11A 0.9900
C11B H11B 0.9900
C12B H12A 0.9900
C12B H12B 0.9900
C13B C14Y 1.54(3)
C13B C14B 1.53(3)
C13B H13A 0.9900
C13B H13B 0.9900
C13B H13C 0.9900
C13B H13D 0.9900
C13C C14C 1.503(9)
C13C H13E 0.9900
C13C H13F 0.9900
C14C C15C 1.486(10)
C14C H14A 0.9900
C14C H14B 0.9900
C15C C16C 1.517(8)
C15C H15A 0.9900
C15C H15B 0.9900
C16B C15Y 1.51(2)
C16B C15B 1.519(15)
C16B H16C 0.9900
C16B H16D 0.9900
C16B H16E 0.9900
C16B H16F 0.9900
C16C H16A 0.9900
C16C H16B 0.9900
O1C C10C 1.426(12)
O1C C11C 1.432(12)
N5C C12C 1.455(16)
N5C C9C 1.450(16)
C9C C10C 1.513(12)
C9C H9CA 0.9900
C9C H9CB 0.9900
C10C H10C 0.9900
C10C H10D 0.9900
C11C C12C 1.510(12)
C11C H11C 0.9900
C11C H11D 0.9900
C12C H12C 0.9900
C12C H12D 0.9900
C14B C15B 1.55(3)
C14B H14C 0.9900
C14B H14D 0.9900
C15B H15C 0.9900
C15B H15D 0.9900
O1Z C10Z 1.427(12)
O1Z C11Z 1.431(11)
N5Z C9Z 1.476(15)
N5Z C12Z 1.488(15)
C9Z C10Z 1.512(12)
C9Z H9ZA 0.9900
C9Z H9ZB 0.9900
C10Z H10E 0.9900
C10Z H10F 0.9900
C11Z C12Z 1.514(12)
C11Z H11E 0.9900
C11Z H11F 0.9900
C12Z H12E 0.9900
C12Z H12F 0.9900
C14Y C15Y 1.48(4)
C14Y H14E 0.9900
C14Y H14F 0.9900
C15Y H15E 0.9900
C15Y H15F 0.9900
O1S C17S 1.403(12)
O1S H1S 0.8400
C17S H17A 0.9800
C17S H17B 0.9800
C17S H17C 0.9800

loop_
_geom_torsion_atom_site_label_1
_geom_torsion_atom_site_label_2
_geom_torsion_atom_site_label_3
_geom_torsion_atom_site_label_4
_geom_torsion
C6A N2A N3A C7A 175.8(5)
Cu1A N2A N3A C7A -5.2(6)
C5A N1A C1A C2A 3.3(8)
Cu1A N1A C1A C2A -172.1(4)
N1A C1A C2A C3A -0.3(8)
N1A C1A C2A C8A 177.0(5)
C1A C2A C3A C4A -3.3(8)
C8A C2A C3A C4A 179.4(5)
C2A C3A C4A C5A 3.8(8)
C1A N1A C5A C4A -2.7(8)
Cu1A N1A C5A C4A 173.5(4)
C1A N1A C5A C6A 177.8(5)
Cu1A N1A C5A C6A -6.0(6)
C3A C4A C5A N1A -0.8(8)
C3A C4A C5A C6A 178.7(5)
N3A N2A C6A C5A -178.4(4)
Cu1A N2A C6A C5A 2.4(6)
N1A C5A C6A N2A 2.7(7)
C4A C5A C6A N2A -176.9(5)
C16A N4A C7A N3A 3.9(8)
C13A N4A C7A N3A 172.9(5)
C16A N4A C7A S1A -177.1(4)
C13A N4A C7A S1A -8.1(8)
N2A N3A C7A N4A -174.3(4)
N2A N3A C7A S1A 6.8(6)
Cu1A S1A C7A N4A 176.0(4)
Cu1A S1A C7A N3A -5.1(5)
C12A N5A C8A C2A -173.7(5)
C9A N5A C8A C2A 66.5(6)
C3A C2A C8A N5A -82.3(7)
C1A C2A C8A N5A 100.6(6)
C8A N5A C9A C10A 174.3(6)
C12A N5A C9A C10A 53.8(7)
C11A O1A C10A C9A 59.0(8)
N5A C9A C10A O1A -58.0(8)
C10A O1A C11A C12A -58.0(7)
C8A N5A C12A C11A -175.7(5)
C9A N5A C12A C11A -54.5(7)
O1A C11A C12A N5A 58.1(7)
C7A N4A C13A C14A -165.5(6)
C16A N4A C13A C14A 4.4(7)
N4A C13A C14A C15A -23.2(8)
C13A C14A C15A C16A 32.7(9)
C7A N4A C16A C15A -174.2(6)
C13A N4A C16A C15A 15.4(7)
C14A C15A C16A N4A -28.9(8)
C6B N2B N3B C7B -172.5(5)
Cu1B N2B N3B C7B 6.7(6)
C6C N2C N3C C7C -176.1(5)
Cu1C N2C N3C C7C 1.8(6)
C5B N1B C1B C2B 1.7(8)
Cu1B N1B C1B C2B -177.6(4)
C5C N1C C1C C2C -0.4(8)
Cu1C N1C C1C C2C -177.4(4)
N1B C1B C2B C3B 0.5(8)
N1B C1B C2B C8B -179.6(5)
N1C C1C C2C C3C -2.2(9)
N1C C1C C2C C8C 179.8(6)
C1B C2B C3B C4B -1.4(8)
C8B C2B C3B C4B 178.6(5)
C1C C2C C3C C4C 3.9(9)
C8C C2C C3C C4C -178.1(6)
C2B C3B C4B C5B 0.2(8)
C2C C3C C4C C5C -3.0(9)
C1B N1B C5B C4B -3.0(8)
Cu1B N1B C5B C4B 176.4(4)
C1B N1B C5B C6B 177.6(5)
Cu1B N1B C5B C6B -3.0(6)
C3B C4B C5B N1B 2.1(8)
C3B C4B C5B C6B -178.6(5)
C1C N1C C5C C4C 1.4(8)
Cu1C N1C C5C C4C 178.8(4)
C1C N1C C5C C6C -174.5(5)
Cu1C N1C C5C C6C 3.0(6)
C3C C4C C5C N1C 0.3(8)
C3C C4C C5C C6C 175.9(5)
N3B N2B C6B C5B 179.0(4)
Cu1B N2B C6B C5B -0.2(6)
N1B C5B C6B N2B 2.2(7)
C4B C5B C6B N2B -177.1(5)
N3C N2C C6C C5C 175.3(5)
Cu1C N2C C6C C5C -2.7(6)
N1C C5C C6C N2C -0.3(7)
C4C C5C C6C N2C -176.1(5)
C13B N4B C7B N3B -175.9(5)
C16B N4B C7B N3B 0.7(8)
C13B N4B C7B S1B 4.7(8)
C16B N4B C7B S1B -178.7(4)
N2B N3B C7B N4B 178.5(4)
N2B N3B C7B S1B -2.1(7)
Cu1B S1B C7B N4B 177.2(4)
Cu1B S1B C7B N3B -2.2(5)
C16C N4C C7C N3C 1.2(8)
C13C N4C C7C N3C 176.4(5)
C16C N4C C7C S1C -178.5(4)
C13C N4C C7C S1C -3.3(7)
N2C N3C C7C N4C 177.1(5)
N2C N3C C7C S1C -3.2(7)
Cu1C S1C C7C N4C -177.5(4)
Cu1B S1C C7C N4C 91.2(4)
Cu1C S1C C7C N3C 2.8(5)
Cu1B S1C C7C N3C -88.5(5)
C12B N5B C8B C2B -168.3(5)
C9B N5B C8B C2B 69.5(6)
C1B C2B C8B N5B -132.4(6)
C3B C2B C8B N5B 47.6(7)
C3C C2C C8C N5C -92.8(11)
C1C C2C C8C N5C 85.2(11)
C3C C2C C8C N5Z -76.5(10)
C1C C2C C8C N5Z 101.4(9)
C12B N5B C9B C10B 55.7(7)
C8B N5B C9B C10B 179.5(5)
C11B O1B C10B C9B 59.4(7)
N5B C9B C10B O1B -58.1(7)
C10B O1B C11B C12B -60.4(7)
C9B N5B C12B C11B -56.9(7)
C8B N5B C12B C11B -179.9(5)
O1B C11B C12B N5B 60.6(7)
C7B N4B C13B C14Y 164.5(10)
C16B N4B C13B C14Y -12.5(11)
C7B N4B C13B C14B -173.9(8)
C16B N4B C13B C14B 9.1(9)
C7C N4C C13C C14C 172.3(5)
C16C N4C C13C C14C -12.0(6)
N4C C13C C14C C15C 29.5(7)
C13C C14C C15C C16C -35.7(7)
C7B N4B C16B C15Y 170.1(9)
C13B N4B C16B C15Y -12.9(10)
C7B N4B C16B C15B -158.7(7)
C13B N4B C16B C15B 18.3(8)
C7C N4C C16C C15C 166.4(5)
C13C N4C C16C C15C -9.4(6)
C14C C15C C16C N4C 27.1(7)
N5Z C8C N5C C12C -100(3)
C2C C8C N5C C12C -60.3(15)
N5Z C8C N5C C9C 16.5(18)
C2C C8C N5C C9C 56.1(15)
C8C N5C C9C C10C -179.9(12)
C12C N5C C9C C10C -65.7(16)
C11C O1C C10C C9C -59.5(18)
N5C C9C C10C O1C 61.5(18)
C10C O1C C11C C12C 60.3(18)
C8C N5C C12C C11C 176.1(12)
C9C N5C C12C C11C 64.6(15)
O1C C11C C12C N5C -61.0(18)
N4B C13B C14B C15B -32.4(13)
C14Y C13B C14B C15B 62(5)
N4B C16B C15B C14B -37.0(13)
C15Y C16B C15B C14B 51.1(18)
C13B C14B C15B C16B 43.2(14)
N5C C8C N5Z C9Z -42(2)
C2C C8C N5Z C9Z 170.1(11)
N5C C8C N5Z C12Z 81(3)
C2C C8C N5Z C12Z -66.4(15)
C8C N5Z C9Z C10Z -176.9(12)
C12Z N5Z C9Z C10Z 53.3(18)
C11Z O1Z C10Z C9Z 56(2)
N5Z C9Z C10Z O1Z -55.9(19)
C10Z O1Z C11Z C12Z -55(3)
C9Z N5Z C12Z C11Z -54(2)
C8C N5Z C12Z C11Z 179.7(14)
O1Z C11Z C12Z N5Z 55(3)
N4B C13B C14Y C15Y 33.1(19)
C14B C13B C14Y C15Y -57(5)
C13B C14Y C15Y C16B -43(2)
N4B C16B C15Y C14Y 34.8(16)
C15B C16B C15Y C14Y -63.7(19)
